data_2010137
loop_
_publ_author_name
'Gibon, V.'
'Evrard, G.'
'Vercauteren, D.P.'
'Durant, F.'

_publ_section_title
;
 Molecular structure and electronic properties of a
 1-sulfonylindolizine derivative,
 2-isopropyl-1-methylsulfonylindolizine
;
_journal_issue 11
_journal_name_full 'Acta Crystallographica Section C'
_journal_page_first 1749
_journal_page_last 1753
_journal_paper_doi 10.1107/S0108270194000776
_journal_volume 50
_journal_year 1994
_chemical_formula_sum 'C12 H15 N O2 S'
_chemical_formula_weight 237.3
_space_group_IT_number 14
_space_group_name_Hall '-P 2yn'
_space_group_name_H-M_alt 'P 1 21/n 1'
_symmetry_cell_setting monoclinic
_symmetry_space_group_name_Hall '-P 2yn'
_symmetry_space_group_name_H-M 'P 1 21/n 1'
_cell_angle_alpha 90.0
_cell_angle_beta 108.29(5)
_cell_angle_gamma 90.0
_cell_formula_units_Z 4
_cell_length_a 12.307(2)
_cell_length_b 8.305
_cell_length_c 12.516(2)
_cell_volume 1214.6(4)
_diffrn_radiation_type CuK\a
_diffrn_radiation_wavelength 1.54178
_exptl_absorpt_coefficient_mu 2.09
_exptl_crystal_density_diffrn 1.30
_exptl_crystal_F_000 500
_cod_data_source_file al0566.cif
_cod_data_source_block al0566_structure_1_of_1
_cod_original_cell_volume 1214.9
_cod_original_sg_symbol_H-M 'P 21/n'
_cod_database_code 2010137

loop_
_space_group_symop_id
_space_group_symop_operation_xyz
1 x,y,z
2 -x+1/2,y+1/2,-z+1/2
3 -x,-y,-z
4 x+1/2,-y+1/2,z+1/2

loop_
_atom_site_label
_atom_site_fract_x
_atom_site_fract_y
_atom_site_fract_z
S(1) .60970(10) .07240(10) .81980(10)
O(2) .51550(10) .1585(2) .83630(10)
O(3) .60970(10) .0443(2) .70670(10)
C(4) .73620(10) .1644(2) .89240(10)
C(5) .83920(10) .1313(2) .87160(10)
C(6) .8754(2) .0298(2) .79790(10)
C(7) .9886(2) .0229(4) .8065(2)
C(8) 1.0691(2) .1183(4) .8863(2)
C(9) 1.03620(10) .2164(4) .95590(10)
N(10) .92290(10) .22110(10) .94920(10)
C(11) .87370(10) .3058(2) 1.01730(10)
C(12) .75970(10) .2731(2) .98600(10)
C(13) .67900(10) .3371(4) 1.04460(10)
C(14) .6866(5) .5139(5) 1.0595(5)
C(15) .7009(5) .2519(6) 1.1562(4)
C(16) .6169(2) -.1183(4) .8837(4)
H(6) .8169 -.0364 .7393
H(7) 1.0159 -.0571 .7511
H(8) 1.1588 .1157 .8968
H(9) 1.0980 .2893 1.0172
H(11) .9205 .3743 1.0776
H(13) .5965 .3104 1.0031
H(141) .6452 .5748 .9815
H(142) .7778 .5497 1.0874
H(143) .6502 .5516 1.1231
H(151) .7875 .2717 1.2079
H(152) .6863 .1236 1.1409
H(153) .6423 .2967 1.1978
H(161) .6208 -.0911 .9714
H(162) .6945 -.1717 .8769
H(163) .5389 -.1744 .8456

loop_
_geom_angle_atom_site_label_1
_geom_angle_atom_site_label_2
_geom_angle_atom_site_label_3
_geom_angle
O(2) S(1) C(16) 106.5(2)
O(3) S(1) C(16) 108.1(2)
O(2) S(1) C(4) 108.40(10)
O(3) S(1) C(4) 110.10(10)
O(2) S(1) O(3) 118.3(2)
C(16) S(1) C(4) 104.60(10)
S(1) C(4) C(5) 122.6(2)
C(4) C(5) C(6) 136.4(2)
C(5) C(6) C(7) 119.6(3)
C(6) C(7) C(8) 120.5(3)
C(7) C(8) C(9) 120.8(3)
C(8) C(9) N(10) 119.0(3)
C(9) N(10) C(11) 127.7(2)
N(10) C(11) C(12) 109.4(2)
C(11) C(12) C(4) 106.7(2)
C(11) C(12) C(13) 124.5(2)
C(5) C(4) C(12) 108.2(2)
C(12) C(4) S(1) 129.0(2)
C(12) C(13) C(14) 109.4(3)
C(12) C(13) C(15) 112.9(3)
C(14) C(13) C(15) 111.2(3)
C(4) C(12) C(13) 128.8(2)
C(6) C(5) N(10) 117.3(2)
C(4) C(5) N(10) 106.3(2)
C(5) N(10) C(9) 122.9(2)
C(5) N(10) C(11) 109.4(2)

loop_
_geom_bond_atom_site_label_1
_geom_bond_atom_site_label_2
_geom_bond_distance
S(1) O(2) 1.433(3)
S(1) O(3) 1.432(2)
S(1) C(16) 1.765(4)
S(1) C(4) 1.716(2)
C(4) C(5) 1.398(3)
C(5) C(6) 1.421(3)
C(6) C(7) 1.364(5)
C(7) C(8) 1.409(5)
C(8) C(9) 1.344(4)
C(9) N(10) 1.373(3)
N(10) C(11) 1.383(3)
C(11) C(12) 1.360(3)
C(12) C(13) 1.505(4)
C(13) C(14) 1.505(6)
C(13) C(15) 1.479(5)
C(4) C(12) 1.435(3)
